data_7237154
loop_
_publ_author_name
'Li, Ziyin'
'Ye, Yingxiang'
'Yao, Zizhu'
'Guo, Junzhi'
'Lin, Quanjie'
'Zhang, Jindan'
'Zhang, Zhangjing'
'Wei, Fangfang'
'Xiang, Shengchang'

_publ_section_title
;
 An antiferromagnetic metalloring pyrazolate (Pz) framework with
 [Cu12(\m2-OH)12(Pz)12] nodes for separation of C2H2/CH4 mixture
;
_journal_issue 40
_journal_name_full 'Journal of Materials Chemistry A'
_journal_page_first 19681
_journal_paper_doi 10.1039/C8TA04498H
_journal_volume 6
_journal_year 2018
_chemical_formula_moiety 'C48 H36 Cu4 N12 O12'
_chemical_formula_sum 'C48 H36 Cu4 N12 O12'
_chemical_formula_weight 1227.05
_space_group_crystal_system trigonal
_space_group_IT_number 143
_space_group_name_Hall 'P 3'
_space_group_name_H-M_alt 'P 3'
_atom_sites_solution_hydrogens mixed
_atom_sites_solution_primary direct
_audit_creation_date 2017-05-05
_audit_creation_method
;
Olex2 1.2
(compiled 2016.02.19 svn.r3266 for OlexSys, GUI svn.r5155)
;
_audit_update_record
;
2018-04-10 deposited with the CCDC.
2018-09-18 downloaded from the CCDC.
;
_cell_angle_alpha 90
_cell_angle_beta 90
_cell_angle_gamma 120
_cell_formula_units_Z 3
_cell_length_a 26.0992(4)
_cell_length_b 26.0992(4)
_cell_length_c 9.2584(2)
_cell_measurement_reflns_used 3469
_cell_measurement_temperature 150(2)
_cell_measurement_theta_max 64.9460
_cell_measurement_theta_min 3.3380
_cell_volume 5461.61(17)
_computing_molecular_graphics 'Olex2 (Dolomanov et al., 2009)'
_computing_publication_material 'Olex2 (Dolomanov et al., 2009)'
_computing_structure_refinement 'ShelXL (Sheldrick, 2015)'
_computing_structure_solution 'SIR2004 (Burla et al., 2007)'
_diffrn_ambient_temperature 150(2)
_diffrn_measured_fraction_theta_full 0.980
_diffrn_measured_fraction_theta_max 0.947
_diffrn_measurement_device_type 'SuperNova, Dual, Cu at zero, Atlas'
_diffrn_measurement_method '\w scans'
_diffrn_radiation_type CuK\a
_diffrn_radiation_wavelength 1.54178
_diffrn_reflns_av_R_equivalents 0.0772
_diffrn_reflns_av_unetI/netI 0.0895
_diffrn_reflns_Laue_measured_fraction_full 0.980
_diffrn_reflns_Laue_measured_fraction_max 0.947
_diffrn_reflns_number 18435
_diffrn_reflns_point_group_measured_fraction_full 0.732
_diffrn_reflns_point_group_measured_fraction_max 0.693
_diffrn_reflns_theta_full 67.679
_diffrn_reflns_theta_max 74.036
_diffrn_reflns_theta_min 3.387
_exptl_absorpt_coefficient_mu 1.755
_exptl_crystal_density_diffrn 1.119
_exptl_crystal_F_000 1860
_refine_diff_density_max 0.312
_refine_diff_density_min -0.285
_refine_diff_density_rms 0.046
_refine_ls_abs_structure_details
;
 Classical Flack method preferred over Parsons because s.u. lower.
;
_refine_ls_abs_structure_Flack -0.01(3)
_refine_ls_extinction_method none
_refine_ls_goodness_of_fit_ref 0.834
_refine_ls_hydrogen_treatment mixed
_refine_ls_matrix_type full
_refine_ls_number_parameters 709
_refine_ls_number_reflns 10281
_refine_ls_number_restraints 5
_refine_ls_restrained_S_all 0.835
_refine_ls_R_factor_all 0.0594
_refine_ls_R_factor_gt 0.0402
_refine_ls_shift/su_max 0.006
_refine_ls_shift/su_mean 0.000
_refine_ls_structure_factor_coef Fsqd
_refine_ls_weighting_details
;
 w=1/[\s^2^(Fo^2^)+(0.0250P)^2^]
 where P=(Fo^2^+2Fc^2^)/3
;
_refine_ls_weighting_scheme calc
_refine_ls_wR_factor_gt 0.0802
_refine_ls_wR_factor_ref 0.0862
_reflns_Friedel_coverage 0.463
_reflns_Friedel_fraction_full 0.483
_reflns_Friedel_fraction_max 0.439
_reflns_number_gt 7079
_reflns_number_total 10281
_reflns_threshold_expression 'I > 2\s(I)'
_cod_data_source_file c8ta04498h2.cif
_cod_data_source_block a_sq_s
_cod_original_cell_volume 5461.6(2)
_cod_database_code 7237154
_shelxl_version_number 2013-2
_shelx_space_group_comment
;
The symmetry employed for this shelxl refinement is uniquely defined
by the following loop, which should always be used as a source of
symmetry information in preference to the above space-group names.
They are only intended as comments.
;
_olex2_refinement_description
;
1. Fixed Uiso
 At 1.2 times of:
  All C(H) groups
 At 1.5 times of:
  All C(H,H,H) groups
2. Restrained distances
 O4-H4
 0.8 with sigma of 0.02
 O3-H3
 0.8 with sigma of 0.02
 O2-H2
 0.8 with sigma of 0.02
 O1-H1
 0.8 with sigma of 0.02
3.a Aromatic/amide H refined with riding coordinates:
 C17(H17), C46(H46), C37(H37), C8(H8), C41(H41), C12(H12), C13(H13), C42(H42)
3.b Idealised Me refined as rotating group:
 C30(H30A,H30B,H30C), C29(H29A,H29B,H29C), C1(H1A,H1B,H1C), C5(H5A,H5B,H5C),
 C25(H25A,H25B,H25C), C24(H24A,H24B,H24C), C20(H20A,H20B,H20C), C34(H34A,H34B,
 H34C)
;
_olex2_submission_special_instructions 'No special instructions were received'

loop_
_space_group_symop_operation_xyz
'x, y, z'
'-y, x-y, z'
'-x+y, -x, z'

loop_
_atom_site_label
_atom_site_type_symbol
_atom_site_fract_x
_atom_site_fract_y
_atom_site_fract_z
_atom_site_U_iso_or_equiv
_atom_site_adp_type
_atom_site_occupancy
_atom_site_site_symmetry_order
_atom_site_calc_flag
_atom_site_refinement_flags_posn
Cu2 Cu -0.23371(5) 0.00011(5) -0.21129(12) 0.0358(3) Uani 1 1 d .
Cu1 Cu -0.27125(5) -0.13567(5) -0.21152(11) 0.0342(3) Uani 1 1 d .
Cu3 Cu -0.13563(5) 0.13566(5) -0.21141(11) 0.0344(3) Uani 1 1 d .
Cu4 Cu -0.00011(5) 0.23370(5) -0.21152(12) 0.0357(3) Uani 1 1 d .
O12 O -0.1142(3) 0.6032(2) -0.7059(6) 0.0470(15) Uani 1 1 d .
O9 O -0.1153(3) 0.2821(3) -0.7157(6) 0.0520(16) Uani 1 1 d .
O6 O -0.3965(3) -0.1147(3) -0.7156(6) 0.0519(17) Uani 1 1 d .
O7 O -0.7189(3) -0.1155(3) -0.7071(6) 0.0548(17) Uani 1 1 d .
N12 N -0.1160(2) 0.5564(2) -0.9154(5) 0.0319(12) Uani 1 1 d .
C30 C -0.2099(3) 0.1976(4) -0.4044(9) 0.050(2) Uani 1 1 d .
H30A H -0.2311 0.1983 -0.3204 0.075 Uiso 1 1 calc GR
H30B H -0.2212 0.1574 -0.4272 0.075 Uiso 1 1 calc GR
H30C H -0.2191 0.2150 -0.4844 0.075 Uiso 1 1 calc GR
C29 C -0.1970(3) 0.2099(3) -0.0147(9) 0.043(2) Uani 1 1 d .
H29A H -0.1557 0.2236 -0.0288 0.065 Uiso 1 1 calc GR
H29B H -0.2036 0.2172 0.0833 0.065 Uiso 1 1 calc GR
H29C H -0.2092 0.2305 -0.0792 0.065 Uiso 1 1 calc GR
C31 C -0.1436(3) 0.2327(3) -0.3744(7) 0.0333(14) Uani 1 1 d .
N7 N -0.4439(2) -0.1159(2) -0.5065(5) 0.0349(12) Uani 1 1 d .
N8 N -0.6717(2) -0.1155(2) -0.9154(5) 0.0335(12) Uani 1 1 d .
N4 N -0.2116(2) 0.1149(2) -0.1217(5) 0.0334(12) Uani 1 1 d .
N11 N -0.1159(2) 0.3279(2) -0.5061(5) 0.0345(12) Uani 1 1 d .
C1 C -0.4074(4) -0.2106(3) -0.4054(10) 0.046(2) Uani 1 1 d .
H1A H -0.3998 -0.2168 -0.5035 0.070 Uiso 1 1 calc GR
H1B H -0.4493 -0.2285 -0.3906 0.070 Uiso 1 1 calc GR
H1C H -0.3917 -0.2283 -0.3412 0.070 Uiso 1 1 calc GR
N6 N -0.0553(2) 0.2550(2) -0.3008(5) 0.0352(12) Uani 1 1 d .
C28 C -0.2324(3) 0.1443(3) -0.0453(6) 0.0323(14) Uani 1 1 d .
C39 C -0.1238(3) 0.4147(3) -0.6706(7) 0.0342(15) Uani 1 1 d .
N3 N -0.2544(2) 0.0554(2) -0.1219(6) 0.0368(12) Uani 1 1 d .
N1 N -0.3264(2) -0.1151(2) -0.3014(5) 0.0318(11) Uani 1 1 d .
C2 C -0.3779(3) -0.1448(3) -0.3752(7) 0.0363(15) Uani 1 1 d .
C40 C -0.1221(3) 0.3684(3) -0.7422(6) 0.0288(14) Uani 1 1 d .
C47 C -0.1180(3) 0.5602(3) -0.7639(7) 0.0361(14) Uani 1 1 d .
C45 C -0.1219(3) 0.5105(3) -0.6804(7) 0.0347(16) Uani 1 1 d .
C35 C -0.1175(3) 0.3227(3) -0.6596(7) 0.0355(14) Uani 1 1 d .
C44 C -0.1231(3) 0.4611(3) -0.7531(7) 0.0351(15) Uani 1 1 d .
C16 C -0.6309(3) -0.1223(3) -0.6807(7) 0.0336(16) Uani 1 1 d .
C9 C -0.5411(3) -0.1225(3) -0.5185(7) 0.0371(15) Uani 1 1 d .
C11 C -0.4902(3) -0.1215(3) -0.7420(7) 0.0336(16) Uani 1 1 d .
N2 N -0.3101(2) -0.0553(2) -0.2997(6) 0.0380(12) Uani 1 1 d .
C18 C -0.6768(3) -0.1181(3) -0.7638(7) 0.0370(15) Uani 1 1 d .
C3 C -0.3929(3) -0.1043(3) -0.4227(7) 0.0335(14) Uani 1 1 d .
C17 C -0.6331(3) -0.1237(3) -0.5313(7) 0.0390(15) Uani 1 1 d .
H17 H -0.6653 -0.1248 -0.4850 0.047 Uiso 1 1 calc R
C14 C -0.5818(3) -0.1228(3) -0.9061(7) 0.0335(15) Uani 1 1 d .
C15 C -0.5849(3) -0.1238(3) -0.7507(7) 0.0314(14) Uani 1 1 d .
C38 C -0.1226(3) 0.4179(3) -0.5150(7) 0.0380(16) Uani 1 1 d .
C4 C -0.3500(3) -0.0488(3) -0.3742(7) 0.0335(14) Uani 1 1 d .
C5 C -0.3469(4) 0.0086(3) -0.4008(10) 0.049(2) Uani 1 1 d .
H5A H -0.3760 0.0112 -0.3426 0.074 Uiso 1 1 calc GR
H5B H -0.3546 0.0115 -0.5010 0.074 Uiso 1 1 calc GR
H5C H -0.3082 0.0403 -0.3760 0.074 Uiso 1 1 calc GR
C46 C -0.1238(3) 0.5100(3) -0.5316(7) 0.0414(16) Uani 1 1 d .
H46 H -0.1252 0.5406 -0.4835 0.050 Uiso 1 1 calc R
O10 O -0.1208(3) 0.3719(2) -0.3014(5) 0.0697(18) Uani 1 1 d .
C6 C -0.4398(3) -0.1173(3) -0.6580(6) 0.0330(14) Uani 1 1 d .
C32 C -0.1050(3) 0.2881(3) -0.4222(7) 0.0336(14) Uani 1 1 d .
C37 C -0.1238(3) 0.4650(3) -0.4516(7) 0.0401(18) Uani 1 1 d .
H37 H -0.1245 0.4668 -0.3513 0.048 Uiso 1 1 calc R
C33 C -0.0495(3) 0.3002(3) -0.3727(7) 0.0337(14) Uani 1 1 d .
C7 C -0.4931(3) -0.1195(4) -0.4348(8) 0.053(2) Uani 1 1 d .
C10 C -0.5389(3) -0.1233(3) -0.6714(7) 0.0341(15) Uani 1 1 d .
C27 C -0.2882(3) 0.1044(3) 0.0012(7) 0.0355(14) Uani 1 1 d .
N5 N -0.1154(2) 0.2117(2) -0.3010(6) 0.0352(12) Uani 1 1 d .
C8 C -0.5891(3) -0.1235(3) -0.4496(7) 0.0401(17) Uani 1 1 d .
H8 H -0.5913 -0.1241 -0.3493 0.048 Uiso 1 1 calc R
C26 C -0.3006(3) 0.0489(3) -0.0463(7) 0.0331(14) Uani 1 1 d .
C25 C -0.3561(4) -0.0082(4) -0.0203(9) 0.052(2) Uani 1 1 d .
H25A H -0.3843 -0.0144 -0.0945 0.078 Uiso 1 1 calc GR
H25B H -0.3721 -0.0070 0.0721 0.078 Uiso 1 1 calc GR
H25C H -0.3476 -0.0400 -0.0217 0.078 Uiso 1 1 calc GR
O5 O -0.4930(2) -0.1200(3) -0.3014(5) 0.0704(18) Uani 1 1 d .
C36 C -0.1198(3) 0.3733(3) -0.4313(7) 0.0455(18) Uani 1 1 d .
O11 O -0.1205(3) 0.5074(2) -1.1212(5) 0.0647(17) Uani 1 1 d .
O2 O -0.1531(3) 0.0561(2) -0.1514(9) 0.074(2) Uani 1 1 d D
O1 O -0.2098(3) -0.0571(2) -0.2718(9) 0.0720(19) Uani 1 1 d D
C41 C -0.1237(3) 0.3661(3) -0.8903(7) 0.0356(15) Uani 1 1 d .
H41 H -0.1250 0.3340 -0.9372 0.043 Uiso 1 1 calc R
C43 C -0.1220(3) 0.4586(3) -0.9055(7) 0.0386(16) Uani 1 1 d .
C48 C -0.1202(3) 0.5071(3) -0.9910(7) 0.0410(16) Uani 1 1 d .
C12 C -0.4892(3) -0.1232(3) -0.8904(7) 0.0352(14) Uani 1 1 d .
H12 H -0.4580 -0.1241 -0.9367 0.042 Uiso 1 1 calc R
C13 C -0.5353(3) -0.1237(4) -0.9743(8) 0.046(2) Uani 1 1 d .
H13 H -0.5340 -0.1247 -1.0746 0.056 Uiso 1 1 calc R
C42 C -0.1233(3) 0.4118(3) -0.9725(7) 0.0450(19) Uani 1 1 d .
H42 H -0.1240 0.4098 -1.0728 0.054 Uiso 1 1 calc R
O8 O -0.6276(2) -0.1211(3) -1.1218(5) 0.0689(18) Uani 1 1 d .
C23 C -0.7672(3) -0.1448(3) -1.0472(6) 0.0330(14) Uani 1 1 d .
C21 C -0.6996(3) -0.0494(3) -1.0469(7) 0.0350(14) Uani 1 1 d .
C22 C -0.7115(3) -0.1048(3) -0.9988(7) 0.0352(14) Uani 1 1 d .
C19 C -0.6263(3) -0.1197(3) -0.9907(8) 0.0462(18) Uani 1 1 d .
C24 C -0.8028(3) -0.2088(3) -1.0145(9) 0.0398(19) Uani 1 1 d .
H24A H -0.7789 -0.2268 -1.0271 0.060 Uiso 1 1 calc GR
H24B H -0.8361 -0.2270 -1.0788 0.060 Uiso 1 1 calc GR
H24C H -0.8166 -0.2141 -0.9165 0.060 Uiso 1 1 calc GR
C20 C -0.6449(4) 0.0091(4) -1.0181(9) 0.051(2) Uani 1 1 d .
H20A H -0.6266 0.0067 -0.9303 0.076 Uiso 1 1 calc GR
H20B H -0.6554 0.0394 -1.0087 0.076 Uiso 1 1 calc GR
H20C H -0.6176 0.0187 -1.0969 0.076 Uiso 1 1 calc GR
N10 N -0.7449(2) -0.0553(2) -1.1224(5) 0.0353(12) Uani 1 1 d .
N9 N -0.7879(2) -0.1150(2) -1.1220(5) 0.0338(12) Uani 1 1 d .
C34 C 0.0081(4) 0.3543(4) -0.4023(10) 0.057(2) Uani 1 1 d .
H34A H 0.0089 0.3876 -0.3563 0.085 Uiso 1 1 calc GR
H34B H 0.0130 0.3609 -0.5046 0.085 Uiso 1 1 calc GR
H34C H 0.0397 0.3493 -0.3650 0.085 Uiso 1 1 calc GR
O4 O 0.0568(2) 0.2101(3) -0.1528(9) 0.075(2) Uani 1 1 d D
O3 O -0.0563(2) 0.1531(3) -0.2711(9) 0.0710(18) Uani 1 1 d D
H1 H -0.175(2) -0.047(5) -0.296(14) 0.17(6) Uiso 1 1 d D
H2 H -0.128(3) 0.047(4) -0.120(10) 0.09(4) Uiso 1 1 d D
H4 H 0.053(5) 0.178(3) -0.125(12) 0.12(4) Uiso 1 1 d D
H3 H -0.051(5) 0.125(3) -0.293(13) 0.15(5) Uiso 1 1 d D

loop_
_atom_site_aniso_label
_atom_site_aniso_U_11
_atom_site_aniso_U_22
_atom_site_aniso_U_33
_atom_site_aniso_U_23
_atom_site_aniso_U_13
_atom_site_aniso_U_12
Cu2 0.0289(6) 0.0242(6) 0.0533(7) 0.0025(5) 0.0024(5) 0.0125(5)
Cu1 0.0305(6) 0.0237(6) 0.0505(7) 0.0008(5) 0.0002(5) 0.0152(5)
Cu3 0.0249(6) 0.0244(6) 0.0518(7) 0.0003(5) -0.0002(5) 0.0108(5)
Cu4 0.0245(6) 0.0289(6) 0.0540(7) 0.0013(5) 0.0031(5) 0.0135(5)
O12 0.074(4) 0.042(4) 0.039(3) -0.001(2) 0.004(3) 0.038(3)
O9 0.080(5) 0.040(4) 0.045(3) 0.000(3) 0.005(3) 0.037(4)
O6 0.046(4) 0.088(5) 0.037(3) 0.005(3) 0.009(3) 0.046(4)
O7 0.050(4) 0.093(5) 0.042(3) 0.002(3) 0.003(3) 0.050(4)
N12 0.047(3) 0.025(3) 0.024(2) -0.005(2) -0.001(2) 0.018(2)
C30 0.025(4) 0.064(6) 0.052(5) 0.004(4) -0.002(3) 0.015(4)
C29 0.040(5) 0.028(4) 0.055(5) 0.001(3) 0.001(4) 0.012(3)
C31 0.030(3) 0.032(3) 0.037(3) -0.007(3) 0.003(3) 0.016(3)
N7 0.030(3) 0.043(3) 0.030(3) 0.000(2) 0.001(2) 0.017(3)
N8 0.033(3) 0.044(3) 0.029(3) 0.000(2) 0.003(2) 0.024(3)
N4 0.037(3) 0.020(3) 0.039(3) 0.002(2) 0.006(2) 0.011(2)
N11 0.051(3) 0.037(3) 0.027(3) -0.004(2) -0.003(2) 0.032(3)
C1 0.044(5) 0.032(4) 0.059(5) 0.002(3) 0.000(4) 0.016(4)
N6 0.036(3) 0.031(3) 0.038(3) 0.000(2) -0.002(2) 0.016(2)
C28 0.033(3) 0.025(3) 0.033(3) 0.002(3) -0.001(3) 0.010(3)
C39 0.034(4) 0.028(3) 0.039(4) -0.001(3) -0.002(3) 0.014(3)
N3 0.026(3) 0.028(3) 0.052(3) 0.006(2) 0.000(2) 0.010(2)
N1 0.035(3) 0.022(3) 0.041(3) 0.000(2) -0.005(2) 0.017(2)
C2 0.035(4) 0.033(4) 0.040(4) -0.001(3) 0.001(3) 0.016(3)
C40 0.032(3) 0.025(3) 0.033(3) -0.010(3) -0.005(3) 0.016(3)
C47 0.039(4) 0.038(4) 0.038(4) 0.001(3) 0.002(3) 0.024(3)
C45 0.047(4) 0.042(4) 0.031(3) -0.006(3) 0.009(3) 0.034(4)
C35 0.037(4) 0.031(4) 0.039(4) 0.001(3) 0.003(3) 0.017(3)
C44 0.031(3) 0.028(4) 0.042(4) -0.010(3) 0.006(3) 0.011(3)
C16 0.031(4) 0.035(4) 0.033(4) 0.003(3) -0.002(3) 0.016(3)
C9 0.030(4) 0.046(4) 0.038(4) 0.004(3) 0.001(3) 0.021(3)
C11 0.040(4) 0.037(4) 0.032(4) -0.002(3) 0.000(3) 0.026(3)
N2 0.038(3) 0.028(3) 0.044(3) -0.003(2) 0.001(2) 0.014(3)
C18 0.043(4) 0.039(4) 0.030(3) -0.001(3) 0.009(3) 0.021(3)
C3 0.022(3) 0.043(4) 0.042(3) -0.013(3) -0.007(3) 0.021(3)
C17 0.026(3) 0.056(4) 0.036(4) 0.004(3) 0.008(3) 0.021(3)
C14 0.032(4) 0.039(4) 0.032(3) -0.006(3) -0.003(3) 0.020(3)
C15 0.026(3) 0.032(3) 0.035(3) -0.001(3) 0.002(3) 0.014(3)
C38 0.040(4) 0.034(4) 0.043(4) -0.001(3) 0.011(3) 0.021(3)
C4 0.037(4) 0.029(3) 0.042(4) 0.007(3) -0.003(3) 0.022(3)
C5 0.049(5) 0.043(5) 0.065(5) 0.006(4) -0.001(4) 0.030(4)
C46 0.063(5) 0.039(4) 0.032(4) 0.000(3) 0.003(3) 0.034(4)
O10 0.142(6) 0.071(4) 0.033(3) -0.007(2) -0.005(3) 0.081(4)
C6 0.039(4) 0.036(4) 0.024(3) -0.003(3) -0.004(3) 0.019(3)
C32 0.036(4) 0.018(3) 0.043(4) 0.000(3) 0.002(3) 0.011(3)
C37 0.069(5) 0.040(4) 0.025(3) -0.005(3) 0.003(3) 0.038(4)
C33 0.030(3) 0.028(3) 0.043(4) -0.004(3) 0.007(3) 0.014(3)
C7 0.039(4) 0.086(6) 0.032(4) 0.008(4) 0.007(3) 0.030(4)
C10 0.033(4) 0.026(3) 0.039(4) -0.007(3) 0.006(3) 0.012(3)
C27 0.023(3) 0.040(4) 0.040(3) -0.002(3) -0.002(3) 0.013(3)
N5 0.020(3) 0.033(3) 0.052(3) 0.005(2) 0.004(2) 0.012(2)
C8 0.035(4) 0.059(5) 0.033(4) 0.003(3) 0.013(3) 0.028(4)
C26 0.025(3) 0.035(4) 0.036(3) -0.001(3) 0.000(3) 0.012(3)
C25 0.042(5) 0.045(5) 0.056(5) -0.006(4) 0.010(4) 0.012(4)
O5 0.052(3) 0.142(6) 0.038(3) -0.001(3) 0.001(2) 0.064(4)
C36 0.078(5) 0.054(5) 0.032(4) 0.000(3) 0.006(3) 0.053(4)
O11 0.127(5) 0.047(3) 0.033(3) 0.001(2) 0.005(3) 0.053(3)
O2 0.040(3) 0.029(3) 0.153(6) 0.015(4) 0.015(4) 0.017(3)
O1 0.040(3) 0.034(3) 0.148(6) 0.005(4) -0.006(4) 0.022(3)
C41 0.050(4) 0.031(3) 0.031(3) -0.004(3) -0.003(3) 0.024(3)
C43 0.053(4) 0.026(4) 0.035(4) 0.002(3) -0.006(3) 0.019(3)
C48 0.059(5) 0.034(4) 0.030(4) -0.006(3) -0.006(3) 0.023(4)
C12 0.039(4) 0.044(4) 0.031(3) -0.005(3) -0.002(3) 0.027(3)
C13 0.041(4) 0.070(5) 0.034(4) -0.007(4) 0.009(3) 0.032(4)
C42 0.075(5) 0.042(4) 0.030(4) -0.011(3) 0.001(4) 0.038(4)
O8 0.071(4) 0.135(6) 0.031(3) 0.007(3) 0.012(2) 0.074(4)
C23 0.033(3) 0.037(4) 0.026(3) 0.005(3) 0.004(2) 0.015(3)
C21 0.032(3) 0.031(3) 0.041(4) -0.007(3) -0.005(3) 0.016(3)
C22 0.028(3) 0.035(4) 0.043(4) 0.004(3) -0.001(3) 0.016(3)
C19 0.056(5) 0.065(5) 0.037(4) 0.003(3) 0.006(3) 0.044(4)
C24 0.038(4) 0.024(4) 0.056(5) 0.007(3) 0.000(3) 0.015(3)
C20 0.038(4) 0.046(5) 0.054(5) -0.006(4) -0.006(4) 0.011(4)
N10 0.028(3) 0.036(3) 0.044(3) -0.001(2) 0.003(2) 0.017(2)
N9 0.038(3) 0.022(3) 0.040(3) -0.004(2) -0.003(2) 0.014(2)
C34 0.061(6) 0.032(4) 0.073(6) 0.002(4) 0.003(4) 0.020(4)
O4 0.029(3) 0.043(4) 0.151(6) 0.002(4) 0.008(4) 0.017(3)
O3 0.028(3) 0.042(3) 0.143(6) 0.006(4) 0.012(3) 0.017(3)

loop_
_atom_type_symbol
_atom_type_description
_atom_type_scat_dispersion_real
_atom_type_scat_dispersion_imag
_atom_type_scat_source
C C 0.0181 0.0091 'International Tables Vol C Tables 4.2.6.8 and 6.1.1.4'
H H 0.0000 0.0000 'International Tables Vol C Tables 4.2.6.8 and 6.1.1.4'
Cu Cu -1.9646 0.5888 'International Tables Vol C Tables 4.2.6.8 and 6.1.1.4'
N N 0.0311 0.0180 'International Tables Vol C Tables 4.2.6.8 and 6.1.1.4'
O O 0.0492 0.0322 'International Tables Vol C Tables 4.2.6.8 and 6.1.1.4'

loop_
_geom_angle_atom_site_label_1
_geom_angle_atom_site_label_2
_geom_angle_atom_site_label_3
_geom_angle
_geom_angle_site_symmetry_1
_geom_angle_site_symmetry_3
N3 Cu2 N2 99.6(2) . .
N3 Cu2 O1 171.5(3) . .
N2 Cu2 O1 84.9(2) . .
O2 Cu2 N3 85.3(2) . .
O2 Cu2 N2 171.7(3) . .
O2 Cu2 O1 91.0(2) . .
N1 Cu1 N9 100.6(2) . 3_446
O1 Cu1 N1 85.4(2) . .
O1 Cu1 N9 171.3(3) . 3_446
O4 Cu1 N1 170.6(3) 2 .
O4 Cu1 O1 89.3(3) 2 .
O4 Cu1 N9 85.5(2) 2 3_446
N4 Cu3 N5 100.5(2) . .
N4 Cu3 O2 85.4(2) . .
N4 Cu3 O3 170.7(3) . .
N5 Cu3 O2 171.0(3) . .
N5 Cu3 O3 85.9(2) . .
O3 Cu3 O2 89.2(3) . .
N6 Cu4 N10 99.1(2) . 2_566
O4 Cu4 N6 171.3(3) . .
O4 Cu4 N10 85.2(2) . 2_566
O3 Cu4 N6 85.6(2) . .
O3 Cu4 N10 171.6(3) . 2_566
O3 Cu4 O4 91.1(3) . .
C47 N12 C27 118.0(5) . 2_564
C47 N12 C48 124.4(5) . .
C48 N12 C27 117.5(5) . 2_564
H30A C30 H30B 109.5 . .
H30A C30 H30C 109.5 . .
H30B C30 H30C 109.5 . .
C31 C30 H30A 109.5 . .
C31 C30 H30B 109.5 . .
C31 C30 H30C 109.5 . .
H29A C29 H29B 109.5 . .
H29A C29 H29C 109.5 . .
H29B C29 H29C 109.5 . .
C28 C29 H29A 109.5 . .
C28 C29 H29B 109.5 . .
C28 C29 H29C 109.5 . .
C32 C31 C30 126.6(6) . .
N5 C31 C30 123.4(6) . .
N5 C31 C32 110.0(6) . .
C6 N7 C3 118.0(5) . .
C6 N7 C7 123.2(5) . .
C7 N7 C3 118.5(5) . .
C18 N8 C22 119.3(5) . .
C18 N8 C19 123.0(5) . .
C19 N8 C22 117.6(5) . .
C28 N4 Cu3 135.1(4) . .
C28 N4 N3 108.1(5) . .
N3 N4 Cu3 116.5(4) . .
C35 N11 C32 118.5(5) . .
C36 N11 C35 123.7(5) . .
C36 N11 C32 117.6(5) . .
H1A C1 H1B 109.5 . .
H1A C1 H1C 109.5 . .
H1B C1 H1C 109.5 . .
C2 C1 H1A 109.5 . .
C2 C1 H1B 109.5 . .
C2 C1 H1C 109.5 . .
C33 N6 Cu4 134.7(4) . .
C33 N6 N5 108.0(5) . .
N5 N6 Cu4 117.1(4) . .
N4 C28 C29 123.6(6) . .
N4 C28 C27 108.2(5) . .
C27 C28 C29 128.2(6) . .
C40 C39 C44 119.1(6) . .
C40 C39 C38 121.0(6) . .
C44 C39 C38 119.7(6) . .
N4 N3 Cu2 117.4(4) . .
C26 N3 Cu2 134.0(4) . .
C26 N3 N4 108.3(5) . .
C2 N1 Cu1 135.6(4) . .
C2 N1 N2 107.8(5) . .
N2 N1 Cu1 116.5(4) . .
N1 C2 C1 122.5(6) . .
N1 C2 C3 107.8(5) . .
C3 C2 C1 129.5(6) . .
C39 C40 C35 120.3(6) . .
C41 C40 C39 119.9(6) . .
C41 C40 C35 119.8(6) . .
O12 C47 N12 121.4(6) . .
O12 C47 C45 121.7(6) . .
N12 C47 C45 116.8(5) . .
C44 C45 C47 120.3(6) . .
C46 C45 C47 121.4(6) . .
C46 C45 C44 118.2(6) . .
O9 C35 N11 119.9(6) . .
O9 C35 C40 123.2(6) . .
N11 C35 C40 116.8(5) . .
C39 C44 C45 119.7(6) . .
C43 C44 C39 119.3(6) . .
C43 C44 C45 121.0(6) . .
C17 C16 C18 120.0(6) . .
C15 C16 C18 120.5(6) . .
C15 C16 C17 119.5(6) . .
C10 C9 C7 119.8(6) . .
C8 C9 C7 120.2(6) . .
C8 C9 C10 119.9(6) . .
C10 C11 C6 120.7(6) . .
C12 C11 C6 119.7(6) . .
C12 C11 C10 119.6(6) . .
N1 N2 Cu2 117.3(4) . .
C4 N2 Cu2 133.9(4) . .
C4 N2 N1 108.5(5) . .
O7 C18 N8 118.6(6) . .
O7 C18 C16 123.7(6) . .
N8 C18 C16 117.7(6) . .
C2 C3 N7 127.1(6) . .
C2 C3 C4 108.0(5) . .
C4 C3 N7 124.9(6) . .
C16 C17 H17 119.1 . .
C8 C17 C16 121.8(6) . .
C8 C17 H17 119.1 . .
C13 C14 C15 119.9(6) . .
C13 C14 C19 119.7(6) . .
C19 C14 C15 120.4(6) . .
C16 C15 C14 120.6(6) . .
C16 C15 C10 120.4(6) . .
C10 C15 C14 118.9(6) . .
C37 C38 C39 118.0(6) . .
C37 C38 C36 121.9(6) . .
C36 C38 C39 120.1(6) . .
N2 C4 C3 107.9(5) . .
N2 C4 C5 124.5(6) . .
C3 C4 C5 127.6(6) . .
C4 C5 H5A 109.5 . .
C4 C5 H5B 109.5 . .
C4 C5 H5C 109.5 . .
H5A C5 H5B 109.5 . .
H5A C5 H5C 109.5 . .
H5B C5 H5C 109.5 . .
C45 C46 H46 119.1 . .
C45 C46 C37 121.7(6) . .
C37 C46 H46 119.1 . .
O6 C6 N7 120.9(6) . .
O6 C6 C11 122.5(6) . .
N7 C6 C11 116.6(6) . .
C31 C32 N11 129.5(6) . .
C31 C32 C33 105.6(5) . .
C33 C32 N11 124.9(5) . .
C38 C37 C46 122.5(6) . .
C38 C37 H37 118.7 . .
C46 C37 H37 118.7 . .
N6 C33 C32 109.0(6) . .
N6 C33 C34 124.3(6) . .
C32 C33 C34 126.6(6) . .
N7 C7 C9 119.3(6) . .
O5 C7 N7 117.8(6) . .
O5 C7 C9 122.9(7) . .
C11 C10 C9 120.3(6) . .
C15 C10 C9 118.9(6) . .
C15 C10 C11 120.8(6) . .
C28 C27 N12 127.7(6) . 3_456
C28 C27 C26 107.4(6) . .
C26 C27 N12 124.9(6) . 3_456
C31 N5 Cu3 136.1(4) . .
C31 N5 N6 107.5(5) . .
N6 N5 Cu3 116.2(4) . .
C9 C8 H8 120.3 . .
C17 C8 C9 119.4(6) . .
C17 C8 H8 120.3 . .
N3 C26 C27 108.1(5) . .
N3 C26 C25 125.4(6) . .
C27 C26 C25 126.6(6) . .
C26 C25 H25A 109.5 . .
C26 C25 H25B 109.5 . .
C26 C25 H25C 109.5 . .
H25A C25 H25B 109.5 . .
H25A C25 H25C 109.5 . .
H25B C25 H25C 109.5 . .
N11 C36 C38 118.0(6) . .
O10 C36 N11 118.2(6) . .
O10 C36 C38 123.9(6) . .
Cu2 O2 Cu3 107.8(3) . .
Cu2 O2 H2 126(6) . .
Cu3 O2 H2 125(6) . .
Cu2 O1 H1 123(9) . .
Cu1 O1 Cu2 108.1(3) . .
Cu1 O1 H1 127(9) . .
C40 C41 H41 119.5 . .
C40 C41 C42 121.0(6) . .
C42 C41 H41 119.5 . .
C44 C43 C48 119.3(6) . .
C42 C43 C44 120.4(6) . .
C42 C43 C48 120.3(6) . .
N12 C48 C43 118.0(6) . .
O11 C48 N12 118.9(6) . .
O11 C48 C43 123.1(6) . .
C11 C12 H12 119.5 . .
C11 C12 C13 121.0(6) . .
C13 C12 H12 119.5 . .
C14 C13 C12 119.7(6) . .
C14 C13 H13 120.1 . .
C12 C13 H13 120.1 . .
C41 C42 H42 120.0 . .
C43 C42 C41 120.1(6) . .
C43 C42 H42 120.0 . .
C22 C23 C24 128.3(6) . .
N9 C23 C22 108.0(5) . .
N9 C23 C24 123.5(6) . .
C22 C21 C20 127.2(6) . .
N10 C21 C22 109.1(6) . .
N10 C21 C20 123.7(6) . .
C23 C22 N8 128.7(6) . .
C23 C22 C21 106.7(6) . .
C21 C22 N8 124.6(6) . .
N8 C19 C14 117.7(6) . .
O8 C19 N8 118.7(6) . .
O8 C19 C14 123.6(6) . .
C23 C24 H24A 109.5 . .
C23 C24 H24B 109.5 . .
C23 C24 H24C 109.5 . .
H24A C24 H24B 109.5 . .
H24A C24 H24C 109.5 . .
H24B C24 H24C 109.5 . .
C21 C20 H20A 109.5 . .
C21 C20 H20B 109.5 . .
C21 C20 H20C 109.5 . .
H20A C20 H20B 109.5 . .
H20A C20 H20C 109.5 . .
H20B C20 H20C 109.5 . .
C21 N10 Cu4 134.7(5) . 3_454
C21 N10 N9 107.8(5) . .
N9 N10 Cu4 117.2(4) . 3_454
C23 N9 Cu1 134.9(4) . 2_454
C23 N9 N10 108.5(5) . .
N10 N9 Cu1 116.3(4) . 2_454
C33 C34 H34A 109.5 . .
C33 C34 H34B 109.5 . .
C33 C34 H34C 109.5 . .
H34A C34 H34B 109.5 . .
H34A C34 H34C 109.5 . .
H34B C34 H34C 109.5 . .
Cu1 O4 Cu4 108.9(3) 3 .
Cu1 O4 H4 117(7) 3 .
Cu4 O4 H4 132(7) . .
Cu3 O3 H3 118(8) . .
Cu4 O3 Cu3 107.9(3) . .
Cu4 O3 H3 131(8) . .

loop_
_geom_bond_atom_site_label_1
_geom_bond_atom_site_label_2
_geom_bond_distance
_geom_bond_site_symmetry_2
Cu2 N3 1.959(5) .
Cu2 N2 1.962(5) .
Cu2 O2 1.947(6) .
Cu2 O1 1.967(6) .
Cu1 N1 1.955(5) .
Cu1 O1 1.948(6) .
Cu1 N9 1.971(5) 3_446
Cu1 O4 1.946(6) 2
Cu3 N4 1.959(5) .
Cu3 N5 1.964(5) .
Cu3 O2 1.970(6) .
Cu3 O3 1.965(6) .
Cu4 N6 1.967(5) .
Cu4 N10 1.972(5) 2_566
Cu4 O4 1.948(6) .
Cu4 O3 1.949(6) .
O12 C47 1.203(8) .
O9 C35 1.208(8) .
O6 C6 1.222(8) .
O7 C18 1.252(8) .
N12 C47 1.409(8) .
N12 C27 1.434(7) 2_564
N12 C48 1.421(8) .
C30 H30A 0.9600 .
C30 H30B 0.9600 .
C30 H30C 0.9600 .
C30 C31 1.524(9) .
C29 H29A 0.9600 .
C29 H29B 0.9600 .
C29 H29C 0.9600 .
C29 C28 1.510(9) .
C31 C32 1.358(8) .
C31 N5 1.307(8) .
N7 C3 1.438(7) .
N7 C6 1.408(8) .
N7 C7 1.406(8) .
N8 C18 1.408(8) .
N8 C22 1.429(8) .
N8 C19 1.425(8) .
N4 C28 1.342(7) .
N4 N3 1.388(6) .
N11 C35 1.427(8) .
N11 C32 1.436(7) .
N11 C36 1.419(8) .
C1 H1A 0.9600 .
C1 H1B 0.9600 .
C1 H1C 0.9600 .
C1 C2 1.517(9) .
N6 C33 1.295(8) .
N6 N5 1.401(7) .
C28 C27 1.368(8) .
C39 C40 1.397(9) .
C39 C44 1.424(9) .
C39 C38 1.442(9) .
N3 C26 1.330(8) .
N1 C2 1.354(8) .
N1 N2 1.396(7) .
C2 C3 1.370(9) .
C40 C35 1.472(9) .
C40 C41 1.372(9) .
C47 C45 1.468(9) .
C45 C44 1.443(8) .
C45 C46 1.378(9) .
C44 C43 1.413(9) .
C16 C18 1.472(9) .
C16 C17 1.384(9) .
C16 C15 1.382(9) .
C9 C7 1.442(9) .
C9 C10 1.417(9) .
C9 C8 1.392(9) .
C11 C6 1.483(9) .
C11 C10 1.410(9) .
C11 C12 1.375(9) .
N2 C4 1.330(8) .
C3 C4 1.390(8) .
C17 H17 0.9300 .
C17 C8 1.374(9) .
C14 C15 1.441(9) .
C14 C13 1.380(9) .
C14 C19 1.438(9) .
C15 C10 1.401(9) .
C38 C37 1.376(9) .
C38 C36 1.431(9) .
C4 C5 1.480(9) .
C5 H5A 0.9600 .
C5 H5B 0.9600 .
C5 H5C 0.9600 .
C46 H46 0.9300 .
C46 C37 1.390(9) .
O10 C36 1.202(8) .
C32 C33 1.397(8) .
C37 H37 0.9300 .
C33 C34 1.485(10) .
C7 O5 1.235(8) .
C27 N12 1.434(7) 3_456
C27 C26 1.389(9) .
C8 H8 0.9300 .
C26 C25 1.489(9) .
C25 H25A 0.9600 .
C25 H25B 0.9600 .
C25 H25C 0.9600 .
O11 C48 1.206(8) .
O2 H2 0.86(2) .
O1 H1 0.84(2) .
C41 H41 0.9300 .
C41 C42 1.409(9) .
C43 C48 1.473(9) .
C43 C42 1.354(9) .
C12 H12 0.9300 .
C12 C13 1.426(9) .
C13 H13 0.9300 .
C42 H42 0.9300 .
O8 C19 1.215(8) .
C23 C22 1.372(8) .
C23 C24 1.481(9) .
C23 N9 1.339(7) .
C21 C22 1.392(8) .
C21 C20 1.505(9) .
C21 N10 1.313(8) .
C24 H24A 0.9600 .
C24 H24B 0.9600 .
C24 H24C 0.9600 .
C20 H20A 0.9600 .
C20 H20B 0.9600 .
C20 H20C 0.9600 .
N10 Cu4 1.972(5) 3_454
N10 N9 1.392(7) .
N9 Cu1 1.971(5) 2_454
C34 H34A 0.9600 .
C34 H34B 0.9600 .
C34 H34C 0.9600 .
O4 Cu1 1.946(6) 3
O4 H4 0.84(2) .
O3 H3 0.84(2) .

loop_
_geom_torsion_atom_site_label_1
_geom_torsion_atom_site_label_2
_geom_torsion_atom_site_label_3
_geom_torsion_atom_site_label_4
_geom_torsion
_geom_torsion_site_symmetry_1
_geom_torsion_site_symmetry_4
Cu2 N3 C26 C27 174.4(5) . .
Cu2 N3 C26 C25 -6.5(11) . .
Cu2 N2 C4 C3 173.8(4) . .
Cu2 N2 C4 C5 -5.1(11) . .
Cu1 N1 C2 C1 0.6(10) . .
Cu1 N1 C2 C3 -174.5(5) . .
Cu1 N1 N2 Cu2 1.2(6) . .
Cu1 N1 N2 C4 175.4(4) . .
Cu3 N4 C28 C29 3.6(10) . .
Cu3 N4 C28 C27 -174.1(5) . .
Cu3 N4 N3 Cu2 -0.1(6) . .
Cu3 N4 N3 C26 174.6(4) . .
Cu4 N6 C33 C32 174.1(5) . .
Cu4 N6 C33 C34 -3.0(11) . .
Cu4 N6 N5 Cu3 0.0(6) . .
Cu4 N6 N5 C31 -175.1(4) . .
Cu4 N10 N9 Cu1 0.1(5) 3_454 2_454
Cu4 N10 N9 C23 -175.0(4) 3_454 .
O12 C47 C45 C44 -176.5(7) . .
O12 C47 C45 C46 2.6(11) . .
N12 C47 C45 C44 0.6(9) . .
N12 C47 C45 C46 179.7(6) . .
N12 C27 C26 N3 179.0(5) 3_456 .
N12 C27 C26 C25 0.0(11) 3_456 .
C30 C31 C32 N11 2.6(11) . .
C30 C31 C32 C33 -177.4(6) . .
C30 C31 N5 Cu3 3.7(10) . .
C30 C31 N5 N6 177.4(6) . .
C29 C28 C27 N12 3.4(11) . 3_456
C29 C28 C27 C26 -176.2(6) . .
C31 C32 C33 N6 0.0(7) . .
C31 C32 C33 C34 177.0(7) . .
N7 C3 C4 N2 179.5(5) . .
N7 C3 C4 C5 -1.7(11) . .
N4 C28 C27 N12 -179.1(6) . 3_456
N4 C28 C27 C26 1.4(7) . .
N4 N3 C26 C27 0.9(7) . .
N4 N3 C26 C25 180.0(6) . .
N11 C32 C33 N6 180.0(5) . .
N11 C32 C33 C34 -3.0(11) . .
C1 C2 C3 N7 4.8(12) . .
C1 C2 C3 C4 -175.8(7) . .
C28 N4 N3 Cu2 -174.8(4) . .
C28 N4 N3 C26 0.0(7) . .
C28 C27 C26 N3 -1.5(7) . .
C28 C27 C26 C25 179.5(7) . .
C39 C40 C35 O9 -179.2(7) . .
C39 C40 C35 N11 1.0(9) . .
C39 C40 C41 C42 3.8(10) . .
C39 C44 C43 C48 -179.0(6) . .
C39 C44 C43 C42 1.9(10) . .
C39 C38 C37 C46 -2.3(11) . .
C39 C38 C36 N11 2.5(10) . .
C39 C38 C36 O10 -177.3(8) . .
N3 N4 C28 C29 176.8(6) . .
N3 N4 C28 C27 -0.9(7) . .
N1 C2 C3 N7 179.5(6) . .
N1 C2 C3 C4 -1.2(7) . .
N1 N2 C4 C3 0.9(7) . .
N1 N2 C4 C5 -177.9(6) . .
C2 N1 N2 Cu2 -175.9(4) . .
C2 N1 N2 C4 -1.7(7) . .
C2 C3 C4 N2 0.1(8) . .
C2 C3 C4 C5 178.9(7) . .
C40 C39 C44 C45 -177.1(6) . .
C40 C39 C44 C43 1.4(9) . .
C40 C39 C38 C37 179.3(7) . .
C40 C39 C38 C36 -0.1(10) . .
C40 C41 C42 C43 -0.6(11) . .
C47 N12 C48 O11 176.9(7) . .
C47 N12 C48 C43 -5.0(10) . .
C47 C45 C44 C39 176.7(6) . .
C47 C45 C44 C43 -1.7(10) . .
C47 C45 C46 C37 -175.8(7) . .
C45 C44 C43 C48 -0.5(10) . .
C45 C44 C43 C42 -179.7(7) . .
C45 C46 C37 C38 -1.0(12) . .
C35 N11 C32 C31 -85.7(8) . .
C35 N11 C32 C33 94.3(7) . .
C35 N11 C36 C38 -3.2(10) . .
C35 N11 C36 O10 176.6(7) . .
C35 C40 C41 C42 -174.9(6) . .
C44 C39 C40 C35 174.5(6) . .
C44 C39 C40 C41 -4.2(10) . .
C44 C39 C38 C37 3.1(10) . .
C44 C39 C38 C36 -176.3(7) . .
C44 C45 C46 C37 3.3(11) . .
C44 C43 C48 N12 3.8(10) . .
C44 C43 C48 O11 -178.3(7) . .
C44 C43 C42 C41 -2.3(11) . .
C16 C17 C8 C9 -0.7(11) . .
C16 C15 C10 C9 1.4(10) . .
C16 C15 C10 C11 -176.4(6) . .
C11 C12 C13 C14 -0.3(11) . .
N2 N1 C2 C1 176.8(6) . .
N2 N1 C2 C3 1.7(7) . .
C18 N8 C22 C23 -85.4(8) . .
C18 N8 C22 C21 94.6(8) . .
C18 N8 C19 C14 -4.1(10) . .
C18 N8 C19 O8 175.0(7) . .
C18 C16 C17 C8 -175.5(7) . .
C18 C16 C15 C14 -1.5(10) . .
C18 C16 C15 C10 175.2(6) . .
C3 N7 C6 O6 7.4(9) . .
C3 N7 C6 C11 -172.3(6) . .
C3 N7 C7 C9 171.0(6) . .
C3 N7 C7 O5 -8.9(11) . .
C17 C16 C18 O7 0.2(11) . .
C17 C16 C18 N8 178.7(6) . .
C17 C16 C15 C14 179.6(6) . .
C17 C16 C15 C10 -3.8(10) . .
C14 C15 C10 C9 178.1(6) . .
C14 C15 C10 C11 0.3(9) . .
C15 C16 C18 O7 -178.7(7) . .
C15 C16 C18 N8 -0.2(9) . .
C15 C16 C17 C8 3.5(10) . .
C15 C14 C13 C12 -2.7(11) . .
C15 C14 C19 N8 2.3(10) . .
C15 C14 C19 O8 -176.8(7) . .
C38 C39 C40 C35 -1.7(10) . .
C38 C39 C40 C41 179.6(6) . .
C38 C39 C44 C45 -0.8(9) . .
C38 C39 C44 C43 177.6(6) . .
C46 C45 C44 C39 -2.4(10) . .
C46 C45 C44 C43 179.2(7) . .
C6 N7 C3 C2 -87.0(8) . .
C6 N7 C3 C4 93.8(7) . .
C6 N7 C7 C9 -2.6(11) . .
C6 N7 C7 O5 177.5(7) . .
C6 C11 C10 C9 -1.5(10) . .
C6 C11 C10 C15 176.3(6) . .
C6 C11 C12 C13 -176.2(6) . .
C32 C31 N5 Cu3 -174.0(5) . .
C32 C31 N5 N6 -0.3(7) . .
C32 N11 C35 O9 6.8(9) . .
C32 N11 C35 C40 -173.4(5) . .
C32 N11 C36 C38 171.7(6) . .
C32 N11 C36 O10 -8.5(10) . .
C37 C38 C36 N11 -176.9(7) . .
C37 C38 C36 O10 3.3(13) . .
C33 N6 N5 Cu3 175.4(4) . .
C33 N6 N5 C31 0.3(7) . .
C7 N7 C3 C2 99.1(8) . .
C7 N7 C3 C4 -80.1(9) . .
C7 N7 C6 O6 -179.0(7) . .
C7 N7 C6 C11 1.4(9) . .
C7 C9 C10 C11 0.3(10) . .
C7 C9 C10 C15 -177.5(7) . .
C7 C9 C8 C17 177.1(7) . .
C10 C9 C7 N7 1.7(11) . .
C10 C9 C7 O5 -178.3(8) . .
C10 C9 C8 C17 -1.8(11) . .
C10 C11 C6 O6 -178.9(7) . .
C10 C11 C6 N7 0.7(9) . .
C10 C11 C12 C13 3.3(10) . .
C27 N12 C47 O12 5.1(9) 2_564 .
C27 N12 C47 C45 -172.0(6) 2_564 .
C27 N12 C48 O11 -8.2(10) 2_564 .
C27 N12 C48 C43 169.8(6) 2_564 .
N5 C31 C32 N11 -179.8(6) . .
N5 C31 C32 C33 0.2(7) . .
N5 N6 C33 C32 -0.2(7) . .
N5 N6 C33 C34 -177.2(6) . .
C8 C9 C7 N7 -177.2(7) . .
C8 C9 C7 O5 2.7(13) . .
C8 C9 C10 C11 179.2(7) . .
C8 C9 C10 C15 1.4(10) . .
C36 N11 C35 O9 -178.3(7) . .
C36 N11 C35 C40 1.5(9) . .
C36 N11 C32 C31 99.1(8) . .
C36 N11 C32 C33 -80.9(8) . .
C36 C38 C37 C46 177.1(7) . .
C41 C40 C35 O9 -0.5(10) . .
C41 C40 C35 N11 179.7(6) . .
C48 N12 C47 O12 180.0(7) . .
C48 N12 C47 C45 2.8(9) . .
C48 C43 C42 C41 178.6(7) . .
C12 C11 C6 O6 0.6(10) . .
C12 C11 C6 N7 -179.8(6) . .
C12 C11 C10 C9 179.0(6) . .
C12 C11 C10 C15 -3.3(10) . .
C13 C14 C15 C16 179.3(7) . .
C13 C14 C15 C10 2.7(10) . .
C13 C14 C19 N8 -176.6(6) . .
C13 C14 C19 O8 4.3(12) . .
C42 C43 C48 N12 -177.1(7) . .
C42 C43 C48 O11 0.8(12) . .
C21 N10 N9 Cu1 174.0(4) . 2_454
C21 N10 N9 C23 -1.0(7) . .
C22 N8 C18 O7 5.4(9) . .
C22 N8 C18 C16 -173.1(6) . .
C22 N8 C19 C14 172.2(6) . .
C22 N8 C19 O8 -8.7(10) . .
C22 C23 N9 Cu1 -173.4(5) . 2_454
C22 C23 N9 N10 0.3(7) . .
C22 C21 N10 Cu4 173.7(5) . 3_454
C22 C21 N10 N9 1.3(7) . .
C19 N8 C18 O7 -178.3(7) . .
C19 N8 C18 C16 3.1(9) . .
C19 N8 C22 C23 98.1(8) . .
C19 N8 C22 C21 -81.9(8) . .
C19 C14 C15 C16 0.4(10) . .
C19 C14 C15 C10 -176.3(6) . .
C19 C14 C13 C12 176.3(7) . .
C24 C23 C22 N8 6.0(11) . .
C24 C23 C22 C21 -174.0(7) . .
C24 C23 N9 Cu1 1.3(10) . 2_454
C24 C23 N9 N10 175.1(6) . .
C20 C21 C22 N8 -1.9(11) . .
C20 C21 C22 C23 178.1(7) . .
C20 C21 N10 Cu4 -5.5(11) . 3_454
C20 C21 N10 N9 -177.9(6) . .
N10 C21 C22 N8 178.9(6) . .
N10 C21 C22 C23 -1.1(8) . .
N9 C23 C22 N8 -179.5(6) . .
N9 C23 C22 C21 0.5(7) . .
